data_7229870
loop_
_publ_author_name
'Chisca, Diana'
'Croitor, Lilia'
'Petuhov, Oleg'
'Kulikova, Olga V.'
'Volodina, Galina F.'
'Coropceanu, Eduard B.'
'Masunov, Art\"em E.'
'Fonari, Marina S.'

_publ_section_title
;
 Tuning structures and emissive properties in a series of Zn(ii) and
 Cd(ii) coordination polymers containing dicarboxylic acids and
 nicotinamide pillars
;
_journal_issue 4
_journal_name_full CrystEngComm
_journal_page_first 432
_journal_paper_doi 10.1039/C7CE01988B
_journal_volume 20
_journal_year 2018
_chemical_formula_moiety 'C12 H17 N3 O6 S Zn'
_chemical_formula_sum 'C12 H17 N3 O6 S Zn'
_chemical_formula_weight 396.71
_space_group_crystal_system orthorhombic
_space_group_IT_number 33
_space_group_name_Hall 'P 2c -2n'
_space_group_name_H-M_alt 'P n a 21'
_symmetry_space_group_name_Hall 'P 2c -2n'
_symmetry_space_group_name_H-M 'P n a 21'
_atom_sites_solution_hydrogens mixed
_audit_creation_method SHELXL-2014/7
_audit_update_record
;
2017-10-06 deposited with the CCDC.
2017-12-13 downloaded from the CCDC.
;
_cell_angle_alpha 90
_cell_angle_beta 90
_cell_angle_gamma 90
_cell_formula_units_Z 4
_cell_length_a 31.782(2)
_cell_length_b 7.0949(5)
_cell_length_c 7.3953(5)
_cell_measurement_reflns_used 1108
_cell_measurement_temperature 293(2)
_cell_measurement_theta_max 27.6560
_cell_measurement_theta_min 3.7620
_cell_volume 1667.57(19)
_computing_cell_refinement
;
CrysAlisPro, Agilent Technologies,
Version 1.171.37.35 (release 13-08-2014 CrysAlis171 .NET)
(compiled Aug 13 2014,18:06:01)
;
_computing_data_collection
;
CrysAlisPro, Agilent Technologies,
Version 1.171.37.35 (release 13-08-2014 CrysAlis171 .NET)
(compiled Aug 13 2014,18:06:01)
;
_computing_data_reduction
;
CrysAlisPro, Agilent Technologies,
Version 1.171.37.35 (release 13-08-2014 CrysAlis171 .NET)
(compiled Aug 13 2014,18:06:01)
;
_computing_structure_refinement 'SHELXL-2014/7 (Sheldrick, 2014)'
_computing_structure_solution 'SHELXL-2014/7 (Sheldrick, 2014)'
_diffrn_ambient_temperature 293(2)
_diffrn_detector 'CCD plate'
_diffrn_detector_type Eos
_diffrn_measured_fraction_theta_full 0.988
_diffrn_measured_fraction_theta_max 0.989
_diffrn_measurement_device 'four-circle diffractometer'
_diffrn_measurement_device_type 'Xcalibur, Eos'
_diffrn_measurement_method '\w scans'
_diffrn_radiation_monochromator graphite
_diffrn_radiation_type MoK\a
_diffrn_radiation_wavelength 0.71073
_diffrn_reflns_av_R_equivalents 0.0379
_diffrn_reflns_av_unetI/netI 0.0670
_diffrn_reflns_Laue_measured_fraction_full 0.988
_diffrn_reflns_Laue_measured_fraction_max 0.989
_diffrn_reflns_limit_h_max 38
_diffrn_reflns_limit_h_min -35
_diffrn_reflns_limit_k_max 8
_diffrn_reflns_limit_k_min -5
_diffrn_reflns_limit_l_max 3
_diffrn_reflns_limit_l_min -8
_diffrn_reflns_number 3607
_diffrn_reflns_point_group_measured_fraction_full 0.989
_diffrn_reflns_point_group_measured_fraction_max 0.989
_diffrn_reflns_theta_full 25.242
_diffrn_reflns_theta_max 25.498
_diffrn_reflns_theta_min 3.144
_exptl_absorpt_coefficient_mu 1.630
_exptl_absorpt_correction_T_max 1.00000
_exptl_absorpt_correction_T_min 0.60691
_exptl_absorpt_correction_type multi-scan
_exptl_absorpt_process_details
;
CrysAlisPro, Agilent Technologies,
Version 1.171.37.35 (release 13-08-2014 CrysAlis171 .NET)
(compiled Aug 13 2014,18:06:01)
Empirical absorption correction using spherical harmonics,
 implemented in SCALE3 ABSPACK scaling algorithm.
;
_exptl_crystal_colour yellow
_exptl_crystal_density_diffrn 1.580
_exptl_crystal_description prism
_exptl_crystal_F_000 816
_exptl_crystal_size_max 0.60
_exptl_crystal_size_mid 0.50
_exptl_crystal_size_min 0.02
_refine_diff_density_max 0.477
_refine_diff_density_min -0.699
_refine_diff_density_rms 0.079
_refine_ls_abs_structure_details
;
 Refined as an inversion twin.
;
_refine_ls_abs_structure_Flack 0.41(7)
_refine_ls_extinction_method none
_refine_ls_goodness_of_fit_ref 1.022
_refine_ls_hydrogen_treatment mixed
_refine_ls_matrix_type full
_refine_ls_number_parameters 330
_refine_ls_number_reflns 2151
_refine_ls_number_restraints 356
_refine_ls_restrained_S_all 1.022
_refine_ls_R_factor_all 0.0581
_refine_ls_R_factor_gt 0.0454
_refine_ls_shift/su_max 0.000
_refine_ls_shift/su_mean 0.000
_refine_ls_structure_factor_coef Fsqd
_refine_ls_weighting_details 'w=1/[\s^2^(Fo^2^)+(0.0508P)^2^+0.6225P] where P=(Fo^2^+2Fc^2^)/3'
_refine_ls_weighting_scheme calc
_refine_ls_wR_factor_gt 0.1010
_refine_ls_wR_factor_ref 0.1110
_reflns_Friedel_coverage 0.846
_reflns_Friedel_fraction_full 0.990
_reflns_Friedel_fraction_max 0.990
_reflns_number_gt 1782
_reflns_number_total 2151
_reflns_threshold_expression 'I > 2\s(I)'
_cod_data_source_file c7ce01988b2.cif
_cod_data_source_block Comp_9_CL_3356
_cod_depositor_comments 'Adding full bibliography for 7229861--7229872.cif.'
_cod_original_cell_volume 1667.59(18)
_cod_database_code 7229870
_shelx_shelxl_version_number 2014/7
_shelx_space_group_comment
;
The symmetry employed for this shelxl refinement is uniquely defined
by the following loop, which should always be used as a source of
symmetry information in preference to the above space-group names.
They are only intended as comments.
;

loop_
_space_group_symop_operation_xyz
'x, y, z'
'-x, -y, z+1/2'
'x+1/2, -y+1/2, z'
'-x+1/2, y+1/2, z+1/2'

loop_
_atom_site_label
_atom_site_type_symbol
_atom_site_fract_x
_atom_site_fract_y
_atom_site_fract_z
_atom_site_U_iso_or_equiv
_atom_site_adp_type
_atom_site_occupancy
_atom_site_site_symmetry_order
_atom_site_calc_flag
_atom_site_refinement_flags_posn
_atom_site_refinement_flags_adp
_atom_site_refinement_flags_occupancy
_atom_site_disorder_assembly
_atom_site_disorder_group
Zn1 Zn -0.22481(2) -0.07623(9) -0.5897(7) 0.0202(2) Uani 1 1 d . . . . .
O1 O -0.1937(3) 0.0649(13) -0.8046(15) 0.029(3) Uani 1 1 d . . . . .
O2 O -0.1953(3) 0.0676(12) -0.3783(16) 0.030(3) Uani 1 1 d . . . . .
O3 O -0.2553(3) -0.2440(13) -0.3983(14) 0.027(2) Uani 1 1 d . . . . .
O4 O -0.2552(3) -0.2398(14) -0.7832(14) 0.031(3) Uani 1 1 d . . . . .
O5 O -0.27682(13) 0.1181(6) -0.586(3) 0.0271(12) Uani 1 1 d D . . . .
H2O5 H -0.266(2) 0.197(10) -0.508(8) 0.041 Uiso 1 1 d D U . . .
H1O5 H -0.283(2) 0.170(12) -0.689(7) 0.041 Uiso 1 1 d D U . . .
C1 C -0.2123(4) 0.1766(19) -0.917(2) 0.023(3) Uani 1 1 d . U . . .
C2 C -0.18495(15) 0.2065(8) -1.087(3) 0.0234(13) Uani 1 1 d . U . . .
H2A H -0.1744 0.3349 -1.0870 0.028 Uiso 1 1 calc R U . . .
H2B H -0.1609 0.1226 -1.0812 0.028 Uiso 1 1 calc R U . . .
C3 C -0.2914(4) -0.3289(19) -0.761(2) 0.020(3) Uani 1 1 d . . . . .
N1 N -0.1705(5) -0.273(3) -0.585(4) 0.025(3) Uani 0.480(9) 1 d DG U P A 1
C4 C -0.1338(6) -0.179(2) -0.633(4) 0.029(3) Uani 0.480(9) 1 d DG U P A 1
H4 H -0.1334 -0.0475 -0.6371 0.035 Uiso 0.480(9) 1 calc R U P A 1
C5 C -0.0976(5) -0.280(2) -0.674(3) 0.031(3) Uani 0.480(9) 1 d DG U P A 1
C6 C -0.0982(5) -0.476(2) -0.668(3) 0.034(3) Uani 0.480(9) 1 d DG U P A 1
H6 H -0.0740 -0.5436 -0.6959 0.041 Uiso 0.480(9) 1 calc R U P A 1
C7 C -0.1348(6) -0.570(2) -0.620(3) 0.032(3) Uani 0.480(9) 1 d DG U P A 1
H7 H -0.1352 -0.7011 -0.6160 0.039 Uiso 0.480(9) 1 calc R U P A 1
C8 C -0.1710(5) -0.469(3) -0.579(4) 0.028(3) Uani 0.480(9) 1 d DG U P A 1
H8 H -0.1955 -0.5319 -0.5466 0.034 Uiso 0.480(9) 1 calc R U P A 1
C9 C -0.0579(6) -0.171(2) -0.717(6) 0.041(3) Uani 0.480(9) 1 d D U P A 1
N2 N -0.0256(5) -0.269(3) -0.771(5) 0.048(5) Uani 0.480(9) 1 d D U P A 1
H2C H -0.0275 -0.3894 -0.7810 0.058 Uiso 0.480(9) 1 calc R U P A 1
H2D H -0.0023 -0.2130 -0.7963 0.058 Uiso 0.480(9) 1 calc R U P A 1
S1 S -0.0607(3) 0.0621(15) -0.731(3) 0.086(4) Uani 0.480(9) 1 d D U P A 1
C1P C -0.0407(8) -0.372(4) -0.222(5) 0.093(6) Uani 0.480(9) 1 d D U P A 1
H1P H -0.0497 -0.4964 -0.2119 0.112 Uiso 0.480(9) 1 calc R U P A 1
C2P C -0.1134(7) -0.292(4) -0.165(5) 0.094(9) Uani 0.480(9) 1 d D U P A 1
H2P1 H -0.1333 -0.2360 -0.2465 0.142 Uiso 0.480(9) 1 calc R U P A 1
H2P2 H -0.1197 -0.2533 -0.0435 0.142 Uiso 0.480(9) 1 calc R U P A 1
H2P3 H -0.1152 -0.4268 -0.1734 0.142 Uiso 0.480(9) 1 calc R U P A 1
C3P C -0.0642(8) -0.033(4) -0.224(5) 0.103(7) Uani 0.480(9) 1 d D U P A 1
H3P1 H -0.0733 0.0231 -0.1125 0.155 Uiso 0.480(9) 1 calc R U P A 1
H3P2 H -0.0805 0.0162 -0.3221 0.155 Uiso 0.480(9) 1 calc R U P A 1
H3P3 H -0.0350 -0.0051 -0.2431 0.155 Uiso 0.480(9) 1 calc R U P A 1
N1P N -0.0696(6) -0.229(3) -0.214(5) 0.079(5) Uani 0.480(9) 1 d D U P A 1
O1P O -0.0018(6) -0.337(4) -0.241(5) 0.104(8) Uani 0.480(9) 1 d D U P A 1
N1A N -0.1718(5) -0.251(3) -0.588(5) 0.024(2) Uani 0.520(9) 1 d D U P A 2
C4A C -0.1340(6) -0.178(3) -0.536(4) 0.029(3) Uani 0.520(9) 1 d D U P A 2
H4A H -0.1335 -0.0509 -0.5067 0.035 Uiso 0.520(9) 1 calc R U P A 2
C5A C -0.0961(5) -0.275(2) -0.521(3) 0.032(3) Uani 0.520(9) 1 d D U P A 2
C6A C -0.0977(5) -0.468(2) -0.551(3) 0.035(3) Uani 0.520(9) 1 d D U P A 2
H6A H -0.0734 -0.5396 -0.5655 0.041 Uiso 0.520(9) 1 calc R U P A 2
C7A C -0.1369(6) -0.549(2) -0.559(4) 0.035(3) Uani 0.520(9) 1 d D U P A 2
H7A H -0.1401 -0.6768 -0.5365 0.042 Uiso 0.520(9) 1 calc R U P A 2
C8A C -0.1727(5) -0.437(3) -0.602(5) 0.028(3) Uani 0.520(9) 1 d D U P A 2
H8A H -0.1972 -0.4951 -0.6414 0.033 Uiso 0.520(9) 1 calc R U P A 2
C9A C -0.0585(6) -0.168(2) -0.460(6) 0.047(3) Uani 0.520(9) 1 d D U P A 2
N2A N -0.0234(5) -0.258(3) -0.432(5) 0.066(6) Uani 0.520(9) 1 d D U P A 2
H2A1 H -0.0221 -0.3773 -0.4495 0.079 Uiso 0.520(9) 1 calc R U P A 2
H2A2 H -0.0015 -0.1968 -0.3971 0.079 Uiso 0.520(9) 1 calc R U P A 2
S1A S -0.0587(3) 0.0673(12) -0.462(2) 0.077(3) Uani 0.520(9) 1 d D U P A 2
C1S C -0.0311(6) -0.243(3) -0.926(4) 0.070(4) Uani 0.520(9) 1 d D U P A 2
H1S H -0.0243 -0.1180 -0.9037 0.084 Uiso 0.520(9) 1 calc R U P A 2
C2S C -0.0762(7) -0.504(4) -1.038(5) 0.117(10) Uani 0.520(9) 1 d D U P A 2
H2S1 H -0.0494 -0.5669 -1.0401 0.175 Uiso 0.520(9) 1 calc R U P A 2
H2S2 H -0.0893 -0.5146 -1.1544 0.175 Uiso 0.520(9) 1 calc R U P A 2
H2S3 H -0.0939 -0.5616 -0.9482 0.175 Uiso 0.520(9) 1 calc R U P A 2
C3S C -0.1026(9) -0.170(4) -1.005(5) 0.119(10) Uani 0.520(9) 1 d D U P A 2
H3S1 H -0.0917 -0.0474 -0.9769 0.179 Uiso 0.520(9) 1 calc R U P A 2
H3S2 H -0.1244 -0.2022 -0.9205 0.179 Uiso 0.520(9) 1 calc R U P A 2
H3S3 H -0.1139 -0.1702 -1.1253 0.179 Uiso 0.520(9) 1 calc R U P A 2
N1S N -0.0700(6) -0.304(3) -0.993(4) 0.088(6) Uani 0.520(9) 1 d D U P A 2
O1S O -0.0065(6) -0.380(3) -0.901(4) 0.083(6) Uani 0.520(9) 1 d D U P A 2

loop_
_atom_site_aniso_label
_atom_site_aniso_U_11
_atom_site_aniso_U_22
_atom_site_aniso_U_33
_atom_site_aniso_U_23
_atom_site_aniso_U_13
_atom_site_aniso_U_12
Zn1 0.0192(3) 0.0210(4) 0.0205(4) 0.0016(10) -0.0001(9) -0.0007(2)
O1 0.022(4) 0.040(7) 0.027(7) 0.016(5) -0.010(4) -0.003(5)
O2 0.025(5) 0.030(7) 0.035(8) -0.008(5) -0.012(5) 0.012(5)
O3 0.031(4) 0.027(5) 0.024(6) 0.009(5) -0.002(5) 0.000(5)
O4 0.019(4) 0.049(7) 0.025(7) -0.008(5) 0.008(5) -0.023(5)
O5 0.030(2) 0.027(2) 0.024(3) 0.008(8) 0.005(6) 0.0018(17)
C1 0.027(5) 0.023(5) 0.018(5) 0.008(5) -0.002(6) -0.013(4)
C2 0.018(2) 0.028(3) 0.024(3) 0.013(6) -0.002(7) -0.001(2)
C3 0.013(5) 0.019(6) 0.027(7) 0.011(5) -0.005(5) -0.011(4)
N1 0.020(4) 0.016(5) 0.038(5) 0.008(7) 0.002(6) 0.005(4)
C4 0.025(5) 0.023(5) 0.040(6) 0.010(7) 0.001(7) -0.001(4)
C5 0.025(4) 0.024(5) 0.043(5) 0.008(6) 0.003(6) 0.004(4)
C6 0.029(5) 0.027(5) 0.046(7) 0.002(7) 0.005(7) 0.008(5)
C7 0.031(5) 0.021(5) 0.045(7) 0.004(7) 0.004(7) 0.010(5)
C8 0.028(4) 0.015(6) 0.041(6) 0.007(7) 0.005(7) 0.003(5)
C9 0.022(6) 0.033(6) 0.068(7) 0.007(7) 0.006(7) 0.002(5)
N2 0.020(8) 0.034(9) 0.091(13) 0.011(10) 0.022(9) 0.018(8)
S1 0.044(5) 0.039(6) 0.176(11) 0.011(6) 0.056(7) -0.008(4)
C1P 0.081(11) 0.090(11) 0.110(12) -0.007(11) -0.008(11) -0.005(10)
C2P 0.088(16) 0.107(18) 0.088(19) -0.009(16) -0.007(14) -0.008(16)
C3P 0.079(13) 0.096(14) 0.135(16) -0.006(14) -0.008(13) -0.017(13)
N1P 0.062(8) 0.083(9) 0.092(10) -0.010(9) -0.013(8) 0.004(8)
O1P 0.079(13) 0.089(15) 0.144(17) -0.023(13) -0.011(12) -0.004(12)
N1A 0.022(4) 0.014(5) 0.037(4) 0.009(7) 0.002(6) -0.002(4)
C4A 0.025(4) 0.024(5) 0.039(6) 0.010(7) 0.004(6) 0.001(4)
C5A 0.024(4) 0.027(5) 0.044(5) 0.005(6) 0.001(6) 0.005(4)
C6A 0.031(4) 0.026(5) 0.047(7) 0.002(6) 0.000(6) 0.009(4)
C7A 0.036(5) 0.023(5) 0.047(7) 0.002(7) 0.000(7) 0.005(4)
C8A 0.025(4) 0.016(6) 0.043(6) 0.005(7) 0.005(7) -0.001(4)
C9A 0.028(6) 0.042(6) 0.070(7) 0.002(7) -0.005(7) 0.002(6)
N2A 0.040(10) 0.057(11) 0.102(14) 0.005(10) -0.006(10) -0.013(10)
S1A 0.042(4) 0.030(5) 0.161(8) 0.018(5) -0.037(6) -0.003(4)
C1S 0.061(8) 0.058(8) 0.091(10) 0.014(8) 0.016(8) 0.019(8)
C2S 0.074(13) 0.154(18) 0.12(2) 0.041(19) -0.009(15) -0.012(15)
C3S 0.12(2) 0.15(2) 0.092(18) 0.037(18) 0.032(16) 0.062(17)
N1S 0.075(10) 0.098(11) 0.090(11) 0.027(10) 0.021(9) 0.032(10)
O1S 0.072(10) 0.055(10) 0.122(14) 0.032(10) 0.027(10) 0.025(8)

loop_
_atom_type_symbol
_atom_type_description
_atom_type_scat_dispersion_real
_atom_type_scat_dispersion_imag
_atom_type_scat_source
C C 0.0033 0.0016 'International Tables Vol C Tables 4.2.6.8 and 6.1.1.4'
H H 0.0000 0.0000 'International Tables Vol C Tables 4.2.6.8 and 6.1.1.4'
N N 0.0061 0.0033 'International Tables Vol C Tables 4.2.6.8 and 6.1.1.4'
O O 0.0106 0.0060 'International Tables Vol C Tables 4.2.6.8 and 6.1.1.4'
S S 0.1246 0.1234 'International Tables Vol C Tables 4.2.6.8 and 6.1.1.4'
Zn Zn 0.2839 1.4301 'International Tables Vol C Tables 4.2.6.8 and 6.1.1.4'

loop_
_geom_angle_atom_site_label_1
_geom_angle_atom_site_label_2
_geom_angle_atom_site_label_3
_geom_angle
_geom_angle_site_symmetry_1
_geom_angle_site_symmetry_3
O4 Zn1 O3 86.15(16) . .
O4 Zn1 O2 174.6(5) . .
O3 Zn1 O2 88.8(5) . .
O4 Zn1 N1A 92.8(9) . .
O3 Zn1 N1A 91.7(8) . .
O2 Zn1 N1A 85.5(10) . .
O4 Zn1 O1 88.0(5) . .
O3 Zn1 O1 173.1(5) . .
O2 Zn1 O1 96.94(16) . .
N1A Zn1 O1 84.9(9) . .
O4 Zn1 O5 90.5(5) . .
O3 Zn1 O5 90.0(5) . .
O2 Zn1 O5 91.3(5) . .
N1A Zn1 O5 176.4(7) . .
O1 Zn1 O5 93.7(5) . .
O4 Zn1 N1 91.2(8) . .
O3 Zn1 N1 89.5(6) . .
O2 Zn1 N1 86.9(8) . .
O1 Zn1 N1 86.9(7) . .
O5 Zn1 N1 178.1(9) . .
C1 O1 Zn1 124.0(8) . .
C3 O2 Zn1 132.2(8) 4_455 .
C1 O3 Zn1 126.7(10) 4_445 .
C3 O4 Zn1 125.9(10) . .
O3 C1 O1 128.1(15) 4_454 .
O3 C1 C2 121.3(12) 4_454 .
O1 C1 C2 110.6(11) . .
C3 C2 C1 113.1(4) 4_454 .
O2 C3 O4 120.5(14) 4_444 .
O2 C3 C2 122.3(11) 4_444 4_445
O4 C3 C2 117.2(12) . 4_445
C4 N1 C8 120.0 . .
C4 N1 Zn1 110.2(9) . .
C8 N1 Zn1 128.3(10) . .
C5 C4 N1 120.0 . .
C4 C5 C6 120.0 . .
C4 C5 C9 118.2(10) . .
C6 C5 C9 121.7(10) . .
C7 C6 C5 120.0 . .
C8 C7 C6 120.0 . .
C7 C8 N1 120.0 . .
N2 C9 C5 116.9(15) . .
N2 C9 S1 123.5(15) . .
C5 C9 S1 118.5(11) . .
O1P C1P N1P 121(3) . .
C1P N1P C3P 130(2) . .
C1P N1P C2P 114(2) . .
C3P N1P C2P 115(2) . .
C8A N1A C4A 114.8(12) . .
C8A N1A Zn1 124.9(12) . .
C4A N1A Zn1 119.1(13) . .
N1A C4A C5A 126.8(12) . .
C4A C5A C6A 116.2(11) . .
C4A C5A C9A 118.2(13) . .
C6A C5A C9A 125.4(13) . .
C7A C6A C5A 116.8(12) . .
C6A C7A C8A 120.2(11) . .
N1A C8A C7A 121.4(14) . .
N2A C9A C5A 119.6(15) . .
N2A C9A S1A 119.4(14) . .
C5A C9A S1A 120.1(12) . .
O1S C1S N1S 111(2) . .
C1S N1S C3S 118(2) . .
C1S N1S C2S 119.5(19) . .
C3S N1S C2S 123(2) . .

loop_
_geom_bond_atom_site_label_1
_geom_bond_atom_site_label_2
_geom_bond_distance
_geom_bond_site_symmetry_2
Zn1 O4 2.080(10) .
Zn1 O3 2.088(10) .
Zn1 O2 2.090(11) .
Zn1 N1A 2.093(16) .
Zn1 O1 2.122(11) .
Zn1 O5 2.153(4) .
Zn1 N1 2.221(16) .
O1 C1 1.289(16) .
O2 C3 1.211(17) 4_455
O3 C1 1.183(18) 4_445
O4 C3 1.322(16) .
C1 O3 1.183(18) 4_454
C1 C2 1.54(2) .
C2 C3 1.52(2) 4_454
C3 O2 1.211(17) 4_444
C3 C2 1.52(2) 4_445
N1 C4 1.3900 .
N1 C8 1.3900 .
C4 C5 1.3900 .
C5 C6 1.3900 .
C5 C9 1.511(14) .
C6 C7 1.3900 .
C7 C8 1.3900 .
C9 N2 1.302(17) .
C9 S1 1.662(14) .
C1P O1P 1.27(2) .
C1P N1P 1.37(2) .
C2P N1P 1.51(2) .
C3P N1P 1.40(2) .
N1A C8A 1.320(13) .
N1A C4A 1.363(18) .
C4A C5A 1.388(14) .
C5A C6A 1.392(14) .
C5A C9A 1.486(15) .
C6A C7A 1.370(15) .
C7A C8A 1.425(16) .
C9A N2A 1.297(16) .
C9A S1A 1.673(15) .
C1S O1S 1.26(2) .
C1S N1S 1.40(2) .
C2S N1S 1.47(2) .
C3S N1S 1.40(2) .

loop_
_geom_hbond_atom_site_label_D
_geom_hbond_atom_site_label_H
_geom_hbond_atom_site_label_A
_geom_hbond_distance_DH
_geom_hbond_distance_HA
_geom_hbond_distance_DA
_geom_hbond_angle_DHA
_geom_hbond_site_symmetry_A
O5 H2O5 O2 0.87(2) 2.62(8) 3.034(16) 110(7) .
O5 H2O5 O4 0.87(2) 1.85(4) 2.66(2) 153(8) 4_455
O5 H1O5 O3 0.87(2) 2.05(7) 2.71(2) 132(7) 4_454
N2 H2C O1P 0.86 2.17 2.94(3) 147.8 2_544
N2A H2A1 O1S 0.86 1.98 2.75(3) 148.7 2_545
